data_2014840
loop_
_publ_author_name
'Davison, Mark'
'Kikolski, Elizabeth M.'
'Mostafavi, David'
'Lalancette, Roger A.'
'Thompson, Hugh W.'

_publ_section_title
;
 Two (+)-\a,4-dimethyl-2-oxocyclohexaneacetic acids: hydrogen bonding
 in a terpenoid \g-keto acid and in a diastereomeric lactol
;
_journal_issue 4
_journal_name_full 'Acta Crystallographica Section C'
_journal_page_first o249
_journal_page_last o252
_journal_paper_doi 10.1107/S0108270105004944
_journal_volume 61
_journal_year 2005
_chemical_formula_iupac 'C10 H16 O3'
_chemical_formula_moiety 'C10 H16 O3'
_chemical_formula_sum 'C10 H16 O3'
_chemical_formula_weight 184.23
_chemical_melting_point 368
_chemical_name_systematic
;
(+)-(\aS,1S,4R)-\a,4-dimethyl-2-oxocyclohexaneacetic acid
;
_space_group_IT_number 18
_symmetry_cell_setting orthorhombic
_symmetry_space_group_name_Hall 'P 2 2ab'
_symmetry_space_group_name_H-M 'P 21 21 2'
_atom_sites_solution_hydrogens geom
_atom_sites_solution_primary direct
_atom_sites_solution_secondary difmap
_audit_creation_method SHELXL97
_cell_angle_alpha 90.00
_cell_angle_beta 90.00
_cell_angle_gamma 90.00
_cell_formula_units_Z 8
_cell_length_a 16.740(5)
_cell_length_b 19.173(5)
_cell_length_c 6.632(2)
_cell_measurement_reflns_used 27
_cell_measurement_temperature 296(2)
_cell_measurement_theta_max 8.8
_cell_measurement_theta_min 2.5
_cell_volume 2128.6(11)
_computing_cell_refinement XSCANS
_computing_data_collection 'XSCANS (Siemens, 1996)'
_computing_data_reduction XSCANS
_computing_molecular_graphics 'SHELXP97 (Sheldrick, 1997a)'
_computing_publication_material SHELXL97
_computing_structure_refinement 'SHELXL97 (Sheldrick, 1997a)'
_computing_structure_solution 'SHELXS97 (Sheldrick, 1997a)'
_diffrn_ambient_temperature 296(2)
_diffrn_measured_fraction_theta_full 0.994
_diffrn_measured_fraction_theta_max 0.994
_diffrn_measurement_device_type 'Siemens P4'
_diffrn_measurement_method 2\q/\q
_diffrn_radiation_monochromator graphite
_diffrn_radiation_source 'fine-focus sealed tube'
_diffrn_radiation_type MoK\a
_diffrn_radiation_wavelength 0.71073
_diffrn_reflns_av_R_equivalents 0.074
_diffrn_reflns_av_sigmaI/netI 0.108
_diffrn_reflns_limit_h_max 19
_diffrn_reflns_limit_h_min -19
_diffrn_reflns_limit_k_max 22
_diffrn_reflns_limit_k_min -22
_diffrn_reflns_limit_l_max 7
_diffrn_reflns_limit_l_min -6
_diffrn_reflns_number 4249
_diffrn_reflns_theta_full 25.01
_diffrn_reflns_theta_max 25.01
_diffrn_reflns_theta_min 1.61
_diffrn_standards_decay_% 'variation <3.0'
_diffrn_standards_interval_count 97
_diffrn_standards_number 3
_exptl_absorpt_coefficient_mu 0.084
_exptl_absorpt_correction_T_max 0.990
_exptl_absorpt_correction_T_min 0.980
_exptl_absorpt_correction_type analytical
_exptl_absorpt_process_details '(SHELXS97; Sheldrick, 1997a)'
_exptl_crystal_colour colorless
_exptl_crystal_density_diffrn 1.150
_exptl_crystal_density_meas ?
_exptl_crystal_density_method 'not measured'
_exptl_crystal_description 'hexagonal plate'
_exptl_crystal_F_000 800
_exptl_crystal_size_max 0.50
_exptl_crystal_size_mid 0.20
_exptl_crystal_size_min 0.16
_refine_diff_density_max 0.14
_refine_diff_density_min -0.14
_refine_ls_extinction_coef 0.0033(4)
_refine_ls_extinction_expression Fc^*^=kFc[1+0.001xFc^2^\l^3^/sin(2\q)]^-1/4^
_refine_ls_extinction_method 'SHELXL97 (Sheldrick, 1997a)'
_refine_ls_goodness_of_fit_ref 0.98
_refine_ls_hydrogen_treatment constr
_refine_ls_matrix_type full
_refine_ls_number_parameters 238
_refine_ls_number_reflns 2162
_refine_ls_number_restraints 0
_refine_ls_restrained_S_all 0.98
_refine_ls_R_factor_all 0.152
_refine_ls_R_factor_gt 0.059
_refine_ls_shift/su_max 0.00
_refine_ls_shift/su_mean 0.00
_refine_ls_structure_factor_coef Fsqd
_refine_ls_weighting_details 'calc w = 1/[\s^2^(Fo^2^)+(0.012P)^2^+] where P=(Fo^2^+2Fc^2^)/3'
_refine_ls_weighting_scheme calc
_refine_ls_wR_factor_gt 0.074
_refine_ls_wR_factor_ref 0.093
_reflns_number_gt 1007
_reflns_number_total 2162
_reflns_threshold_expression I>2\s(I)
_cod_data_source_file gg1241.cif
_cod_data_source_block I
_cod_depositor_comments
;
The following automatic conversions were performed:
'_symmetry_cell_setting' value 'Orthorhombic' changed to 'orthorhombic'
according to '/home/saulius/struct/CIF-dictionaries/cif_core.dic'
dictionary named 'cif_core.dic' version 2.4.1 from 2010-06-29.

Automatic conversion script
Id: cif_fix_enum 1527 2010-12-29 10:47:43Z saulius 

The following automatic conversions were performed:

'_symmetry_cell_setting' value 'Orthorhombic' changed to
'orthorhombic' according to
/home/saulius/struct/CIF-dictionaries/cif_core.dic dictionary named
'cif_core.dic' version 2.4.1 from 2010-06-29.

Automatic conversion script
Id: cif_fix_values 1715 2011-07-08 13:25:40Z adriana 

The following automatic conversions were performed:

'_exptl_crystal_density_meas' value 'not measured' was changed to '?'
- the value is perceived as not measured.

Automatic conversion script
Id: cif_fix_values 3008 2015-01-20 13:52:24Z robertas 
;
_cod_original_cell_volume 2128.4(11)
_cod_database_code 2014840
_cod_database_fobs_code 2014840

loop_
_symmetry_equiv_pos_as_xyz
'x, y, z'
'-x, -y, z'
'-x+1/2, y+1/2, -z'
'x+1/2, -y+1/2, -z'

loop_
_atom_site_label
_atom_site_fract_x
_atom_site_fract_y
_atom_site_fract_z
_atom_site_U_iso_or_equiv
_atom_site_adp_type
_atom_site_calc_flag
_atom_site_refinement_flags
_atom_site_occupancy
_atom_site_disorder_assembly
_atom_site_disorder_group
_atom_site_type_symbol
O1A 0.1428(2) 0.7014(2) 0.7865(5) 0.0839(13) Uani d . 1 . . O
O2A 0.30444(19) 0.63497(18) 0.6320(5) 0.0689(11) Uani d . 1 . . O
H2AA 0.3424 0.6345 0.7102 0.103 Uiso calc PR 0.50 . . H
O3A 0.3225(2) 0.74901(18) 0.6682(5) 0.0776(12) Uani d . 1 . . O
H3AA 0.3569 0.7345 0.7456 0.116 Uiso calc PR 0.50 . . H
O1B 0.6061(2) 0.64804(18) 0.7705(5) 0.0753(12) Uani d . 1 . . O
O2B 0.4392(2) 0.72680(18) 0.9278(5) 0.0715(12) Uani d . 1 . . O
H2BA 0.4027 0.7262 0.8454 0.107 Uiso calc PR 0.50 . . H
O3B 0.4279(2) 0.61107(17) 0.8870(5) 0.0740(12) Uani d . 1 . . O
H3BA 0.3915 0.6236 0.8129 0.111 Uiso calc PR 0.50 . . H
C1A 0.1519(3) 0.6602(3) 0.4477(7) 0.0510(13) Uani d . 1 . . C
H1A 0.1731 0.6127 0.4345 0.061 Uiso calc R 1 . . H
C1B 0.5801(3) 0.5931(2) 1.0860(7) 0.0537(14) Uani d . 1 . . C
H1B 0.5482 0.5503 1.0772 0.064 Uiso calc R 1 . . H
C2A 0.1142(3) 0.6667(3) 0.6540(8) 0.0553(15) Uani d . 1 . . C
C2B 0.6242(3) 0.6020(3) 0.8874(8) 0.0536(15) Uani d . 1 . . C
C3A 0.0359(3) 0.6272(3) 0.6828(7) 0.0758(18) Uani d . 1 . . C
H3A1 0.0126 0.6405 0.8111 0.091 Uiso calc R 1 . . H
H3A2 0.0470 0.5776 0.6875 0.091 Uiso calc R 1 . . H
C3B 0.6889(3) 0.5503(3) 0.8450(7) 0.0716(17) Uani d . 1 . . C
H3B1 0.7177 0.5649 0.7254 0.086 Uiso calc R 1 . . H
H3B2 0.6646 0.5054 0.8162 0.086 Uiso calc R 1 . . H
C4A -0.0243(3) 0.6415(3) 0.5154(7) 0.0668(16) Uani d . 1 . . C
H4A -0.0381 0.6912 0.5191 0.080 Uiso calc R 1 . . H
C4B 0.7481(3) 0.5416(3) 1.0180(9) 0.0695(16) Uani d . 1 . . C
H4B 0.7762 0.5861 1.0348 0.083 Uiso calc R 1 . . H
C5A 0.0151(3) 0.6263(3) 0.3151(7) 0.0710(16) Uani d . 1 . . C
H5A1 -0.0227 0.6353 0.2072 0.085 Uiso calc R 1 . . H
H5A2 0.0297 0.5774 0.3096 0.085 Uiso calc R 1 . . H
C5B 0.7029(3) 0.5272(3) 1.2107(8) 0.0748(18) Uani d . 1 . . C
H5B1 0.7404 0.5244 1.3218 0.090 Uiso calc R 1 . . H
H5B2 0.6761 0.4825 1.1997 0.090 Uiso calc R 1 . . H
C6A 0.0894(3) 0.6709(2) 0.2829(7) 0.0661(16) Uani d . 1 . . C
H6A1 0.0741 0.7197 0.2797 0.079 Uiso calc R 1 . . H
H6A2 0.1128 0.6594 0.1533 0.079 Uiso calc R 1 . . H
C6B 0.6413(3) 0.5835(3) 1.2561(8) 0.0803(19) Uani d . 1 . . C
H6B1 0.6686 0.6274 1.2787 0.096 Uiso calc R 1 . . H
H6B2 0.6132 0.5714 1.3793 0.096 Uiso calc R 1 . . H
C7A 0.2227(3) 0.7115(3) 0.4338(7) 0.0594(15) Uani d . 1 . . C
H7A 0.2015 0.7584 0.4574 0.071 Uiso calc R 1 . . H
C7B 0.5229(3) 0.6537(3) 1.1272(7) 0.0589(15) Uani d . 1 . . C
H7B 0.5550 0.6964 1.1340 0.071 Uiso calc R 1 . . H
C8A 0.2859(3) 0.6981(3) 0.5912(8) 0.0557(15) Uani d . 1 . . C
C8B 0.4606(3) 0.6645(4) 0.9673(8) 0.0596(16) Uani d . 1 . . C
C9A 0.2636(3) 0.7119(3) 0.2268(8) 0.087(2) Uani d . 1 . . C
H9A1 0.2246 0.7211 0.1240 0.131 Uiso calc R 1 . . H
H9A2 0.2879 0.6673 0.2028 0.131 Uiso calc R 1 . . H
H9A3 0.3038 0.7476 0.2242 0.131 Uiso calc R 1 . . H
C9B 0.4794(3) 0.6461(3) 1.3304(7) 0.095(2) Uani d . 1 . . C
H9B1 0.5172 0.6504 1.4385 0.142 Uiso calc PR 0.86(6) . . H
H9B2 0.4542 0.6011 1.3370 0.142 Uiso calc PR 0.86(6) . . H
H9B3 0.4396 0.6819 1.3424 0.142 Uiso calc PR 0.86(6) . . H
H9B4 0.4235 0.6385 1.3068 0.142 Uiso calc PR 0.14(6) . . H
H9B5 0.4865 0.6878 1.4083 0.142 Uiso calc PR 0.14(6) . . H
H9B6 0.5011 0.6071 1.4028 0.142 Uiso calc PR 0.14(6) . . H
C10A -0.1018(3) 0.5991(3) 0.5447(9) 0.103(2) Uani d . 1 . . C
H10A -0.1388 0.6103 0.4390 0.154 Uiso calc R 1 . . H
H10B -0.1251 0.6105 0.6728 0.154 Uiso calc R 1 . . H
H10C -0.0896 0.5502 0.5404 0.154 Uiso calc R 1 . . H
C10B 0.8106(3) 0.4856(3) 0.9744(8) 0.107(2) Uani d . 1 . . C
H10D 0.8466 0.4821 1.0865 0.160 Uiso calc R 1 . . H
H10E 0.8400 0.4980 0.8553 0.160 Uiso calc R 1 . . H
H10F 0.7846 0.4416 0.9538 0.160 Uiso calc R 1 . . H

loop_
_atom_site_aniso_label
_atom_site_aniso_U_11
_atom_site_aniso_U_22
_atom_site_aniso_U_33
_atom_site_aniso_U_12
_atom_site_aniso_U_13
_atom_site_aniso_U_23
O1A 0.079(3) 0.125(3) 0.048(2) 0.005(3) -0.004(2) -0.015(3)
O2A 0.055(2) 0.070(3) 0.081(3) 0.007(2) -0.012(2) 0.007(2)
O3A 0.078(3) 0.074(3) 0.081(3) -0.013(2) -0.025(2) 0.006(2)
O1B 0.091(3) 0.076(3) 0.059(2) 0.011(2) 0.004(2) 0.017(2)
O2B 0.060(3) 0.072(3) 0.083(3) -0.002(2) -0.006(2) 0.000(2)
O3B 0.069(3) 0.071(3) 0.082(3) -0.014(2) -0.024(2) -0.001(2)
C1A 0.043(3) 0.069(4) 0.041(3) 0.012(3) 0.003(3) 0.004(3)
C1B 0.053(3) 0.054(3) 0.054(3) -0.010(3) -0.003(3) 0.002(3)
C2A 0.050(4) 0.070(4) 0.046(3) 0.015(3) -0.004(3) 0.011(3)
C2B 0.054(4) 0.058(4) 0.048(3) -0.006(3) -0.002(3) -0.006(3)
C3A 0.062(4) 0.107(5) 0.058(4) 0.002(4) 0.007(3) 0.013(3)
C3B 0.091(5) 0.069(4) 0.055(4) 0.024(4) 0.013(4) -0.003(3)
C4A 0.054(4) 0.070(4) 0.076(4) 0.002(3) 0.002(4) 0.023(3)
C4B 0.061(4) 0.068(4) 0.080(4) 0.014(3) 0.002(4) 0.007(4)
C5A 0.065(4) 0.076(4) 0.072(4) -0.013(3) -0.023(4) 0.012(3)
C5B 0.067(4) 0.106(5) 0.051(4) 0.018(4) -0.008(3) 0.011(4)
C6A 0.067(4) 0.088(4) 0.044(3) -0.008(3) -0.009(3) 0.004(3)
C6B 0.062(4) 0.121(5) 0.057(4) 0.027(4) -0.003(4) -0.014(4)
C7A 0.052(3) 0.075(4) 0.051(3) 0.000(3) 0.002(3) 0.002(3)
C7B 0.052(3) 0.072(4) 0.053(3) -0.002(3) 0.001(3) -0.012(3)
C8A 0.052(4) 0.066(4) 0.049(4) 0.004(4) 0.006(3) 0.003(4)
C8B 0.046(4) 0.083(4) 0.050(4) -0.013(4) 0.004(3) 0.002(4)
C9A 0.067(4) 0.133(5) 0.062(4) -0.005(4) 0.006(4) 0.025(4)
C9B 0.074(4) 0.152(6) 0.058(4) 0.024(4) -0.004(4) -0.011(4)
C10A 0.066(4) 0.113(5) 0.130(5) -0.019(4) 0.010(4) 0.030(5)
C10B 0.093(5) 0.125(5) 0.102(5) 0.042(5) 0.030(4) 0.027(5)

loop_
_atom_type_symbol
_atom_type_description
_atom_type_scat_dispersion_real
_atom_type_scat_dispersion_imag
_atom_type_scat_source
C C 0.0033 0.0016 'International Tables Vol C Tables 4.2.6.8 and 6.1.1.4'
H H 0.0000 0.0000 'International Tables Vol C Tables 4.2.6.8 and 6.1.1.4'
O O 0.0106 0.0060 'International Tables Vol C Tables 4.2.6.8 and 6.1.1.4'

loop_
_geom_angle_atom_site_label_1
_geom_angle_atom_site_label_2
_geom_angle_atom_site_label_3
_geom_angle
_geom_angle_publ_flag
C8A O2A H2AA 109.5 ?
C8A O3A H3AA 109.5 ?
C8B O2B H2BA 109.5 ?
C8B O3B H3BA 109.5 ?
C2A C1A C6A 110.5(4) ?
C2A C1A C7A 108.8(4) ?
C6A C1A C7A 113.4(4) ?
C2A C1A H1A 108.0 ?
C6A C1A H1A 108.0 ?
C7A C1A H1A 108.0 ?
C2B C1B C7B 112.0(4) ?
C2B C1B C6B 109.0(4) ?
C7B C1B C6B 112.2(4) ?
C2B C1B H1B 107.8 ?
C7B C1B H1B 107.8 ?
C6B C1B H1B 107.8 ?
O1A C2A C1A 122.7(5) ?
O1A C2A C3A 121.7(5) ?
C1A C2A C3A 115.6(5) ?
O1B C2B C3B 122.9(5) ?
O1B C2B C1B 120.9(5) ?
C3B C2B C1B 116.2(5) ?
C2A C3A C4A 112.8(4) ?
C2A C3A H3A1 109.0 ?
C4A C3A H3A1 109.0 ?
C2A C3A H3A2 109.0 ?
C4A C3A H3A2 109.0 ?
H3A1 C3A H3A2 107.8 ?
C2B C3B C4B 113.6(4) ?
C2B C3B H3B1 108.8 ?
C4B C3B H3B1 108.8 ?
C2B C3B H3B2 108.8 ?
C4B C3B H3B2 108.8 ?
H3B1 C3B H3B2 107.7 ?
C5A C4A C3A 108.5(4) ?
C5A C4A C10A 112.1(5) ?
C3A C4A C10A 111.7(4) ?
C5A C4A H4A 108.2 ?
C3A C4A H4A 108.2 ?
C10A C4A H4A 108.2 ?
C5B C4B C3B 109.3(4) ?
C5B C4B C10B 112.1(5) ?
C3B C4B C10B 112.3(5) ?
C5B C4B H4B 107.6 ?
C3B C4B H4B 107.6 ?
C10B C4B H4B 107.6 ?
C4A C5A C6A 111.8(4) ?
C4A C5A H5A1 109.3 ?
C6A C5A H5A1 109.3 ?
C4A C5A H5A2 109.3 ?
C6A C5A H5A2 109.3 ?
H5A1 C5A H5A2 107.9 ?
C4B C5B C6B 112.2(4) ?
C4B C5B H5B1 109.2 ?
C6B C5B H5B1 109.2 ?
C4B C5B H5B2 109.2 ?
C6B C5B H5B2 109.2 ?
H5B1 C5B H5B2 107.9 ?
C5A C6A C1A 112.6(4) ?
C5A C6A H6A1 109.1 ?
C1A C6A H6A1 109.1 ?
C5A C6A H6A2 109.1 ?
C1A C6A H6A2 109.1 ?
H6A1 C6A H6A2 107.8 ?
C5B C6B C1B 113.1(4) ?
C5B C6B H6B1 109.0 ?
C1B C6B H6B1 109.0 ?
C5B C6B H6B2 109.0 ?
C1B C6B H6B2 109.0 ?
H6B1 C6B H6B2 107.8 ?
C8A C7A C9A 107.9(4) ?
C8A C7A C1A 112.8(4) ?
C9A C7A C1A 113.6(4) ?
C8A C7A H7A 107.4 ?
C9A C7A H7A 107.4 ?
C1A C7A H7A 107.4 ?
C8B C7B C1B 114.4(4) ?
C8B C7B C9B 107.6(4) ?
C1B C7B C9B 112.3(4) ?
C8B C7B H7B 107.4 ?
C1B C7B H7B 107.4 ?
C9B C7B H7B 107.4 ?
O3A C8A O2A 121.9(5) ?
O3A C8A C7A 119.3(5) y
O2A C8A C7A 118.6(5) y
O2B C8B O3B 123.0(5) ?
O2B C8B C7B 118.0(5) y
O3B C8B C7B 118.8(6) y
C7A C9A H9A1 109.5 ?
C7A C9A H9A2 109.5 ?
H9A1 C9A H9A2 109.5 ?
C7A C9A H9A3 109.5 ?
H9A1 C9A H9A3 109.5 ?
H9A2 C9A H9A3 109.5 ?
C7B C9B H9B1 109.5 ?
C7B C9B H9B2 109.5 ?
H9B1 C9B H9B2 109.5 ?
C7B C9B H9B3 109.5 ?
H9B1 C9B H9B3 109.5 ?
H9B2 C9B H9B3 109.5 ?
C7B C9B H9B4 109.5 ?
H9B1 C9B H9B4 141.1 ?
H9B2 C9B H9B4 56.3 ?
H9B3 C9B H9B4 56.3 ?
C7B C9B H9B5 109.5 ?
H9B1 C9B H9B5 56.3 ?
H9B2 C9B H9B5 141.1 ?
H9B3 C9B H9B5 56.3 ?
H9B4 C9B H9B5 109.5 ?
C7B C9B H9B6 109.5 ?
H9B1 C9B H9B6 56.3 ?
H9B2 C9B H9B6 56.3 ?
H9B3 C9B H9B6 141.1 ?
H9B4 C9B H9B6 109.5 ?
H9B5 C9B H9B6 109.5 ?
C4A C10A H10A 109.5 ?
C4A C10A H10B 109.5 ?
H10A C10A H10B 109.5 ?
C4A C10A H10C 109.5 ?
H10A C10A H10C 109.5 ?
H10B C10A H10C 109.5 ?
C4B C10B H10D 109.5 ?
C4B C10B H10E 109.5 ?
H10D C10B H10E 109.5 ?
C4B C10B H10F 109.5 ?
H10D C10B H10F 109.5 ?
H10E C10B H10F 109.5 ?

loop_
_geom_bond_atom_site_label_1
_geom_bond_atom_site_label_2
_geom_bond_site_symmetry_2
_geom_bond_distance
_geom_bond_publ_flag
O1A C2A . 1.202(5) ?
O2A C8A . 1.278(5) y
O2A H2AA . 0.8200 ?
O3A C8A . 1.262(5) y
O3A H3AA . 0.8200 ?
O1B C2B . 1.214(5) ?
O2B C8B . 1.275(5) y
O2B H2BA . 0.8200 ?
O3B C8B . 1.277(6) y
O3B H3BA . 0.8200 ?
C1A C2A . 1.512(6) ?
C1A C6A . 1.527(6) ?
C1A C7A . 1.542(6) ?
C1A H1A . 0.9800 ?
C1B C2B . 1.520(6) ?
C1B C7B . 1.530(6) ?
C1B C6B . 1.535(6) ?
C1B H1B . 0.9800 ?
C2A C3A . 1.524(7) ?
C2B C3B . 1.494(6) ?
C3A C4A . 1.525(6) ?
C3A H3A1 . 0.9700 ?
C3A H3A2 . 0.9700 ?
C3B C4B . 1.525(7) ?
C3B H3B1 . 0.9700 ?
C3B H3B2 . 0.9700 ?
C4A C5A . 1.511(6) ?
C4A C10A . 1.542(6) ?
C4A H4A . 0.9800 ?
C4B C5B . 1.510(7) ?
C4B C10B . 1.527(6) ?
C4B H4B . 0.9800 ?
C5A C6A . 1.525(6) ?
C5A H5A1 . 0.9700 ?
C5A H5A2 . 0.9700 ?
C5B C6B . 1.522(6) ?
C5B H5B1 . 0.9700 ?
C5B H5B2 . 0.9700 ?
C6A H6A1 . 0.9700 ?
C6A H6A2 . 0.9700 ?
C6B H6B1 . 0.9700 ?
C6B H6B2 . 0.9700 ?
C7A C8A . 1.508(6) ?
C7A C9A . 1.534(6) ?
C7A H7A . 0.9800 ?
C7B C8B . 1.501(6) ?
C7B C9B . 1.539(6) ?
C7B H7B . 0.9800 ?
C9A H9A1 . 0.9600 ?
C9A H9A2 . 0.9600 ?
C9A H9A3 . 0.9600 ?
C9B H9B1 . 0.9599 ?
C9B H9B2 . 0.9599 ?
C9B H9B3 . 0.9599 ?
C9B H9B4 . 0.9599 ?
C9B H9B5 . 0.9599 ?
C9B H9B6 . 0.9599 ?
C10A H10A . 0.9600 ?
C10A H10B . 0.9600 ?
C10A H10C . 0.9600 ?
C10B H10D . 0.9600 ?
C10B H10E . 0.9600 ?
C10B H10F . 0.9600 ?

loop_
_geom_hbond_atom_site_label_D
_geom_hbond_atom_site_label_H
_geom_hbond_atom_site_label_A
_geom_hbond_site_symmetry_A
_geom_hbond_distance_DH
_geom_hbond_distance_HA
_geom_hbond_distance_DA
_geom_hbond_angle_DHA
_geom_hbond_publ_flag
O1 H1A O2 3_756 0.82 2.02 2.710(5) 169 y
O1 H1A O2 3_756 0.82 2.02 2.638(5) 169 y
C6A H6A1 O1A 1_556 0.97 2.61 3.461(6) 146 y
C7B H7B O1A 4_455 0.98 2.51 3.475(6) 170 y
C9A H9A1 O1A 1_556 0.96 2.65 3.558(6) 158 y
C6A H6A2 O1B 4_556 0.97 2.61 3.501(6) 152 y
C9B H9B1 O1B 1_554 0.96 2.66 3.608(6) 170 y

loop_
_geom_torsion_atom_site_label_1
_geom_torsion_atom_site_label_2
_geom_torsion_atom_site_label_3
_geom_torsion_atom_site_label_4
_geom_torsion
C6A C1A C2A O1A -132.6(5)
C7A C1A C2A O1A -7.5(7)
C6A C1A C2A C3A 46.3(6)
C7A C1A C2A C3A 171.4(4)
C7B C1B C2B O1B -8.6(7)
C6B C1B C2B O1B -133.3(5)
C7B C1B C2B C3B 172.6(4)
C6B C1B C2B C3B 48.0(6)
O1A C2A C3A C4A 129.0(5)
C1A C2A C3A C4A -49.9(6)
O1B C2B C3B C4B 131.0(5)
C1B C2B C3B C4B -50.3(6)
C2A C3A C4A C5A 54.1(6)
C2A C3A C4A C10A 178.1(5)
C2B C3B C4B C5B 51.9(6)
C2B C3B C4B C10B 176.9(4)
C3A C4A C5A C6A -58.9(6)
C10A C4A C5A C6A 177.3(4)
C3B C4B C5B C6B -55.6(6)
C10B C4B C5B C6B 179.2(5)
C4A C5A C6A C1A 58.6(6)
C2A C1A C6A C5A -50.0(6)
C7A C1A C6A C5A -172.5(4)
C4B C5B C6B C1B 57.5(6)
C2B C1B C6B C5B -50.8(6)
C7B C1B C6B C5B -175.4(4)
C2A C1A C7A C8A 59.4(5)
C6A C1A C7A C8A -177.2(4)
C2A C1A C7A C9A -177.4(4)
C6A C1A C7A C9A -54.0(6)
C2B C1B C7B C8B 58.3(5)
C6B C1B C7B C8B -178.8(5)
C2B C1B C7B C9B -178.6(4)
C6B C1B C7B C9B -55.7(5)
C9A C7A C8A O3A 89.3(6)
C1A C7A C8A O3A -144.4(5)
C9A C7A C8A O2A -85.8(6)
C1A C7A C8A O2A 40.5(6)
C1B C7B C8B O2B -144.8(5)
C9B C7B C8B O2B 89.6(6)
C1B C7B C8B O3B 39.7(6)
C9B C7B C8B O3B -85.9(6)
